data_6000289
loop_
_publ_author_name
'De Armas, H. N.'
'Hernandez, R. G.'
'Rivera, A. B.'
'Hernandez, R. P.'
'Martinez, I. H.'

_publ_section_title
;
 Crystal pseudopolymorphism of secnidazole bulk drug, C7H11N3O3
;
_journal_name_full 'Powder Diffraction'
_journal_page_first 136
_journal_page_last 141
_journal_paper_doi 10.1017/S0885715600010459
_journal_volume 14
_journal_year 1999
_chemical_formula_sum 'C7 H11 N3 O3'
_space_group_crystal_system monoclinic
_space_group_IT_number 14
_space_group_name_Hall '-P 2ybc'
_space_group_name_H-M_alt 'P 1 21/c 1'
_cell_angle_alpha 90
_cell_angle_beta 100.19(1)
_cell_angle_gamma 90
_cell_formula_units_Z 4
_cell_length_a 12.426(2)
_cell_length_b 12.173(2)
_cell_length_c 6.656(1)
_cell_volume 991.00(20)
_cod_depositor_comments
;
 Correcting the _cell_angle_beta data item value by changing it from '100.000'
 to '100.19(1)' and correcting the _cell_angle_gamma data item value by
 changing it from '19.000' to '90' after consulting the original publication.
 Updating space group information and adding the symmetry operation list.
 Adding the _cell_formula_units_Z data item.

 Antanas Vaitkus,
 2017-11-20
;
_cod_database_code 6000289

loop_
_space_group_symop_id
_space_group_symop_operation_xyz
1 x,y,z
2 -x,y+1/2,-z+1/2
3 -x,-y,-z
4 x,-y+1/2,z+1/2

loop_
_atom_site_label
_atom_site_fract_x
_atom_site_fract_y
_atom_site_fract_z
? ? ? ?
